data_4030595
loop_
_publ_author_name
'Mahesh, Devulapally'
'Sadhu, Pradeep'
'Punniyamurthy, Tharmalingam'

_publ_section_title
;
 Copper(I)-Catalyzed Regioselective Amination of N-Aryl Imines Using TMSN3
 and TBHP: A Route to Substituted Benzimidazoles.
;
_journal_issue 3
_journal_name_full 'The Journal of organic chemistry'
_journal_page_first 1644
_journal_page_last 1650
_journal_paper_doi 10.1021/jo502574u
_journal_volume 80
_journal_year 2015
_chemical_formula_sum 'C14 H11 Br N2'
_chemical_formula_weight 287.1583
_chemical_name_systematic
; 
 ? 
;
_space_group_IT_number 2
_symmetry_cell_setting triclinic
_symmetry_space_group_name_Hall '-P 1'
_symmetry_space_group_name_H-M 'P -1'
_atom_sites_solution_hydrogens geom
_atom_sites_solution_primary direct
_atom_sites_solution_secondary difmap
_audit_creation_method SHELXL-97
_cell_angle_alpha 92.198(2)
_cell_angle_beta 101.769(2)
_cell_angle_gamma 90.037(2)
_cell_formula_units_Z 4
_cell_length_a 9.6050(3)
_cell_length_b 9.8138(3)
_cell_length_c 13.4980(4)
_cell_measurement_temperature 296(2)
_cell_volume 1244.63(7)
_computing_structure_refinement 'SHELXL-97 (Sheldrick, 1997)'
_computing_structure_solution 'SHELXS-97 (Sheldrick, 1990)'
_diffrn_ambient_temperature 296(2)
_diffrn_measured_fraction_theta_full 0.979
_diffrn_measured_fraction_theta_max 0.979
_diffrn_radiation_monochromator graphite
_diffrn_radiation_source 'fine-focus sealed tube'
_diffrn_radiation_type MoK\a
_diffrn_radiation_wavelength 0.71073
_diffrn_reflns_av_R_equivalents 0.0413
_diffrn_reflns_av_sigmaI/netI 0.0387
_diffrn_reflns_limit_h_max 10
_diffrn_reflns_limit_h_min -11
_diffrn_reflns_limit_k_max 11
_diffrn_reflns_limit_k_min -11
_diffrn_reflns_limit_l_max 15
_diffrn_reflns_limit_l_min -15
_diffrn_reflns_number 16299
_diffrn_reflns_theta_full 24.41
_diffrn_reflns_theta_max 24.41
_diffrn_reflns_theta_min 1.54
_exptl_absorpt_coefficient_mu 3.280
_exptl_crystal_colour colourless
_exptl_crystal_density_diffrn 1.532
_exptl_crystal_density_method 'not measured'
_exptl_crystal_description block
_exptl_crystal_F_000 576
_exptl_crystal_size_max 0.30
_exptl_crystal_size_mid 0.25
_exptl_crystal_size_min 0.21
_refine_diff_density_max 0.971
_refine_diff_density_min -0.516
_refine_diff_density_rms 0.077
_refine_ls_extinction_method none
_refine_ls_goodness_of_fit_ref 1.096
_refine_ls_hydrogen_treatment mixed
_refine_ls_matrix_type full
_refine_ls_number_parameters 309
_refine_ls_number_reflns 4003
_refine_ls_number_restraints 0
_refine_ls_restrained_S_all 1.096
_refine_ls_R_factor_all 0.0772
_refine_ls_R_factor_gt 0.0472
_refine_ls_shift/su_max 0.002
_refine_ls_shift/su_mean 0.000
_refine_ls_structure_factor_coef Fsqd
_refine_ls_weighting_details 'calc w=1/[\s^2^(Fo^2^)+(0.1000P)^2^+0.0000P] where P=(Fo^2^+2Fc^2^)/3'
_refine_ls_weighting_scheme calc
_refine_ls_wR_factor_gt 0.1486
_refine_ls_wR_factor_ref 0.1669
_reflns_number_gt 2726
_reflns_number_total 4003
_reflns_threshold_expression >2sigma(I)
_cod_data_source_file jo502574u_si_001.cif
_cod_data_source_block dm-195-2
_cod_depositor_comments
;
The following automatic conversions were performed:

'_symmetry_cell_setting' value 'Triclinic' changed to 'triclinic'
according to
/usr/data/users/saulius/crontab/automatic-downloads/rss-feeds/ACS/lib/dictionaries/cif_core.dic
dictionary named 'cif_core.dic' version 2.4.2 from 2011-04-26.

Automatic conversion script
Id: cif_fix_values 3008 2015-01-20 13:52:24Z robertas 

 Adding full bibliography for 4030595.cif.
;
_cod_database_code 4030595

loop_
_symmetry_equiv_pos_as_xyz
'x, y, z'
'-x, -y, -z'

loop_
_atom_site_label
_atom_site_type_symbol
_atom_site_fract_x
_atom_site_fract_y
_atom_site_fract_z
_atom_site_U_iso_or_equiv
_atom_site_adp_type
_atom_site_occupancy
_atom_site_symmetry_multiplicity
_atom_site_calc_flag
_atom_site_refinement_flags
Br1 Br 0.83619(7) -0.17273(7) -0.40934(5) 0.0779(3) Uani 1 1 d .
N1 N 0.8304(4) 0.1279(4) -0.0148(3) 0.0458(10) Uani 1 1 d .
H1 H 0.8525 0.2089 0.0099 0.055 Uiso 1 1 calc R
N2 N 0.7480(4) -0.0873(3) -0.0320(3) 0.0414(9) Uani 1 1 d .
C1 C 0.5982(7) 0.0944(6) 0.4135(4) 0.0770(18) Uani 1 1 d .
H1A H 0.6788 0.1117 0.4676 0.116 Uiso 1 1 calc R
H1B H 0.5499 0.0131 0.4260 0.116 Uiso 1 1 calc R
H1C H 0.5344 0.1701 0.4097 0.116 Uiso 1 1 calc R
C2 C 0.6486(6) 0.0756(5) 0.3132(4) 0.0554(13) Uani 1 1 d .
C3 C 0.5762(6) -0.0159(5) 0.2388(4) 0.0589(14) Uani 1 1 d .
H3 H 0.4995 -0.0655 0.2512 0.071 Uiso 1 1 calc R
C4 C 0.6171(6) -0.0337(5) 0.1468(4) 0.0532(13) Uani 1 1 d .
H4 H 0.5697 -0.0972 0.0987 0.064 Uiso 1 1 calc R
C5 C 0.7299(5) 0.0434(4) 0.1256(3) 0.0429(11) Uani 1 1 d .
C6 C 0.7995(5) 0.1349(5) 0.1997(4) 0.0494(12) Uani 1 1 d .
H6 H 0.8747 0.1868 0.1871 0.059 Uiso 1 1 calc R
C7 C 0.7593(5) 0.1506(5) 0.2922(4) 0.0523(13) Uani 1 1 d .
H7 H 0.8078 0.2127 0.3409 0.063 Uiso 1 1 calc R
C8 C 0.7728(5) 0.0289(4) 0.0282(4) 0.0404(11) Uani 1 1 d .
C9 C 0.7947(5) -0.0615(4) -0.1196(4) 0.0426(11) Uani 1 1 d .
C10 C 0.8473(5) 0.0737(4) -0.1073(4) 0.0427(11) Uani 1 1 d .
C11 C 0.9006(6) 0.1316(5) -0.1841(4) 0.0549(13) Uani 1 1 d .
H11 H 0.9382 0.2197 -0.1759 0.066 Uiso 1 1 calc R
C12 C 0.8968(6) 0.0556(5) -0.2735(4) 0.0563(13) Uani 1 1 d .
H12 H 0.9314 0.0928 -0.3261 0.068 Uiso 1 1 calc R
C13 C 0.8412(5) -0.0762(5) -0.2842(4) 0.0525(13) Uani 1 1 d .
C14 C 0.7904(5) -0.1387(5) -0.2090(4) 0.0475(12) Uani 1 1 d .
H14 H 0.7552 -0.2276 -0.2174 0.057 Uiso 1 1 calc R
Br2 Br 0.45563(6) 0.33312(6) -0.40172(4) 0.0712(3) Uani 1 1 d .
N3 N 0.6771(4) 0.6287(4) -0.0022(3) 0.0483(10) Uani 1 1 d .
H3A H 0.6673 0.7089 0.0233 0.058 Uiso 1 1 calc R
N4 N 0.7515(4) 0.4142(4) -0.0215(3) 0.0451(10) Uani 1 1 d .
C15 C 1.1303(7) 0.5972(7) 0.4346(4) 0.0795(18) Uani 1 1 d .
H15A H 1.2114 0.6493 0.4261 0.119 Uiso 1 1 calc R
H15B H 1.1610 0.5105 0.4613 0.119 Uiso 1 1 calc R
H15C H 1.0822 0.6457 0.4806 0.119 Uiso 1 1 calc R
C16 C 1.0295(6) 0.5752(5) 0.3328(4) 0.0566(14) Uani 1 1 d .
C17 C 1.0674(6) 0.4914(5) 0.2578(4) 0.0555(13) Uani 1 1 d .
H17 H 1.1543 0.4469 0.2710 0.067 Uiso 1 1 calc R
C18 C 0.9788(5) 0.4723(5) 0.1636(4) 0.0510(13) Uani 1 1 d .
H18 H 1.0045 0.4126 0.1153 0.061 Uiso 1 1 calc R
C19 C 0.8522(5) 0.5422(4) 0.1413(4) 0.0447(12) Uani 1 1 d .
C20 C 0.8153(6) 0.6292(5) 0.2155(4) 0.0513(13) Uani 1 1 d .
H20 H 0.7311 0.6780 0.2015 0.062 Uiso 1 1 calc R
C21 C 0.9031(6) 0.6431(5) 0.3091(4) 0.0586(14) Uani 1 1 d .
H21 H 0.8760 0.7005 0.3581 0.070 Uiso 1 1 calc R
C22 C 0.7581(5) 0.5310(4) 0.0398(3) 0.0406(11) Uani 1 1 d .
C23 C 0.6558(5) 0.4416(4) -0.1106(4) 0.0402(11) Uani 1 1 d .
C24 C 0.6099(5) 0.5750(4) -0.0973(4) 0.0458(12) Uani 1 1 d .
C25 C 0.5151(6) 0.6346(5) -0.1740(4) 0.0584(14) Uani 1 1 d .
H25 H 0.4826 0.7227 -0.1654 0.070 Uiso 1 1 calc R
C26 C 0.4698(6) 0.5605(5) -0.2640(4) 0.0579(14) Uani 1 1 d .
H26 H 0.4062 0.5985 -0.3169 0.070 Uiso 1 1 calc R
C27 C 0.5193(5) 0.4293(5) -0.2751(4) 0.0495(12) Uani 1 1 d .
C28 C 0.6110(5) 0.3661(5) -0.1997(4) 0.0483(12) Uani 1 1 d .
H28 H 0.6414 0.2772 -0.2082 0.058 Uiso 1 1 calc R

loop_
_atom_site_aniso_label
_atom_site_aniso_U_11
_atom_site_aniso_U_22
_atom_site_aniso_U_33
_atom_site_aniso_U_23
_atom_site_aniso_U_13
_atom_site_aniso_U_12
Br1 0.0939(5) 0.0820(5) 0.0562(4) -0.0135(3) 0.0143(3) 0.0058(4)
N1 0.057(3) 0.026(2) 0.053(3) -0.0047(18) 0.010(2) -0.0018(17)
N2 0.050(2) 0.030(2) 0.044(2) -0.0035(16) 0.0107(19) 0.0034(16)
C1 0.099(5) 0.084(4) 0.056(4) -0.001(3) 0.034(3) -0.002(4)
C2 0.067(4) 0.053(3) 0.045(3) 0.003(2) 0.009(3) 0.014(3)
C3 0.071(4) 0.047(3) 0.064(4) 0.003(3) 0.026(3) -0.003(3)
C4 0.063(3) 0.039(3) 0.058(3) -0.006(2) 0.013(3) -0.009(2)
C5 0.048(3) 0.033(2) 0.045(3) -0.001(2) 0.006(2) 0.006(2)
C6 0.042(3) 0.044(3) 0.058(3) -0.003(2) 0.003(2) 0.002(2)
C7 0.053(3) 0.054(3) 0.045(3) -0.008(2) 0.001(3) 0.007(2)
C8 0.040(3) 0.028(2) 0.052(3) 0.000(2) 0.009(2) 0.0038(19)
C9 0.038(3) 0.035(3) 0.051(3) 0.000(2) 0.003(2) 0.0076(19)
C10 0.043(3) 0.032(2) 0.054(3) 0.001(2) 0.009(2) 0.0040(19)
C11 0.066(3) 0.037(3) 0.064(3) 0.003(2) 0.019(3) -0.003(2)
C12 0.065(4) 0.054(3) 0.053(3) 0.007(3) 0.017(3) 0.006(3)
C13 0.052(3) 0.058(3) 0.045(3) -0.009(2) 0.007(2) 0.010(2)
C14 0.049(3) 0.038(3) 0.054(3) -0.006(2) 0.010(2) 0.002(2)
Br2 0.0747(5) 0.0769(5) 0.0566(4) -0.0140(3) 0.0036(3) -0.0015(3)
N3 0.058(3) 0.024(2) 0.062(3) -0.0064(18) 0.010(2) 0.0025(17)
N4 0.048(2) 0.034(2) 0.052(3) -0.0067(18) 0.009(2) -0.0020(17)
C15 0.076(4) 0.094(5) 0.060(4) -0.002(3) -0.006(3) -0.014(3)
C16 0.066(4) 0.055(3) 0.049(3) 0.002(3) 0.012(3) -0.015(3)
C17 0.057(3) 0.048(3) 0.059(3) 0.003(2) 0.005(3) -0.001(2)
C18 0.056(3) 0.036(3) 0.058(3) 0.000(2) 0.004(3) 0.006(2)
C19 0.052(3) 0.033(3) 0.051(3) -0.002(2) 0.016(2) -0.010(2)
C20 0.050(3) 0.050(3) 0.058(3) -0.007(2) 0.023(3) -0.005(2)
C21 0.061(4) 0.065(4) 0.053(3) -0.013(3) 0.025(3) -0.012(3)
C22 0.044(3) 0.029(2) 0.048(3) -0.001(2) 0.010(2) -0.008(2)
C23 0.040(3) 0.030(2) 0.050(3) 0.000(2) 0.009(2) -0.0016(19)
C24 0.045(3) 0.035(3) 0.057(3) -0.002(2) 0.010(2) -0.002(2)
C25 0.063(3) 0.034(3) 0.074(4) 0.001(3) 0.003(3) 0.004(2)
C26 0.059(3) 0.047(3) 0.061(4) 0.002(3) -0.004(3) 0.003(2)
C27 0.048(3) 0.051(3) 0.049(3) -0.004(2) 0.011(2) -0.008(2)
C28 0.051(3) 0.036(3) 0.058(3) -0.008(2) 0.013(3) 0.000(2)

loop_
_atom_type_symbol
_atom_type_description
_atom_type_scat_dispersion_real
_atom_type_scat_dispersion_imag
_atom_type_scat_source
C C 0.0033 0.0016 'International Tables Vol C Tables 4.2.6.8 and 6.1.1.4'
H H 0.0000 0.0000 'International Tables Vol C Tables 4.2.6.8 and 6.1.1.4'
Br Br -0.2901 2.4595 'International Tables Vol C Tables 4.2.6.8 and 6.1.1.4'
N N 0.0061 0.0033 'International Tables Vol C Tables 4.2.6.8 and 6.1.1.4'

loop_
_geom_angle_atom_site_label_1
_geom_angle_atom_site_label_2
_geom_angle_atom_site_label_3
_geom_angle
C8 N1 C10 105.6(4)
C8 N1 H1 127.2
C10 N1 H1 127.2
C8 N2 C9 106.6(4)
C2 C1 H1A 109.5
C2 C1 H1B 109.5
H1A C1 H1B 109.5
C2 C1 H1C 109.5
H1A C1 H1C 109.5
H1B C1 H1C 109.5
C7 C2 C3 118.6(5)
C7 C2 C1 122.1(5)
C3 C2 C1 119.2(5)
C4 C3 C2 120.8(5)
C4 C3 H3 119.6
C2 C3 H3 119.6
C3 C4 C5 120.3(5)
C3 C4 H4 119.9
C5 C4 H4 119.9
C6 C5 C4 118.2(5)
C6 C5 C8 120.4(4)
C4 C5 C8 121.4(4)
C5 C6 C7 121.1(5)
C5 C6 H6 119.5
C7 C6 H6 119.5
C2 C7 C6 121.0(5)
C2 C7 H7 119.5
C6 C7 H7 119.5
N1 C8 N2 112.7(4)
N1 C8 C5 124.5(4)
N2 C8 C5 122.7(4)
N2 C9 C14 132.4(4)
N2 C9 C10 105.8(4)
C14 C9 C10 121.7(4)
N1 C10 C11 130.7(4)
N1 C10 C9 109.2(4)
C11 C10 C9 120.0(4)
C10 C11 C12 118.7(4)
C10 C11 H11 120.7
C12 C11 H11 120.7
C11 C12 C13 119.9(5)
C11 C12 H12 120.0
C13 C12 H12 120.0
C14 C13 C12 123.3(5)
C14 C13 Br1 119.2(4)
C12 C13 Br1 117.6(4)
C13 C14 C9 116.4(4)
C13 C14 H14 121.8
C9 C14 H14 121.8
C22 N3 C24 105.3(4)
C22 N3 H3A 127.4
C24 N3 H3A 127.4
C22 N4 C23 105.9(4)
C16 C15 H15A 109.5
C16 C15 H15B 109.5
H15A C15 H15B 109.5
C16 C15 H15C 109.5
H15A C15 H15C 109.5
H15B C15 H15C 109.5
C21 C16 C17 117.5(5)
C21 C16 C15 122.0(5)
C17 C16 C15 120.4(6)
C18 C17 C16 121.5(5)
C18 C17 H17 119.3
C16 C17 H17 119.3
C19 C18 C17 119.9(5)
C19 C18 H18 120.1
C17 C18 H18 120.1
C18 C19 C20 118.8(5)
C18 C19 C22 121.7(4)
C20 C19 C22 119.4(5)
C21 C20 C19 120.1(5)
C21 C20 H20 120.0
C19 C20 H20 120.0
C20 C21 C16 122.2(5)
C20 C21 H21 118.9
C16 C21 H21 118.9
N3 C22 N4 113.3(4)
N3 C22 C19 124.7(4)
N4 C22 C19 121.9(4)
C28 C23 N4 132.2(4)
C28 C23 C24 122.1(5)
N4 C23 C24 105.7(4)
C25 C24 N3 130.1(4)
C25 C24 C23 120.2(4)
N3 C24 C23 109.7(4)
C24 C25 C26 118.4(4)
C24 C25 H25 120.8
C26 C25 H25 120.8
C25 C26 C27 119.8(5)
C25 C26 H26 120.1
C27 C26 H26 120.1
C28 C27 C26 123.2(5)
C28 C27 Br2 118.9(4)
C26 C27 Br2 117.9(4)
C27 C28 C23 116.3(4)
C27 C28 H28 121.9
C23 C28 H28 121.9

loop_
_geom_bond_atom_site_label_1
_geom_bond_atom_site_label_2
_geom_bond_distance
Br1 C13 1.897(5)
N1 C8 1.327(6)
N1 C10 1.379(6)
N1 H1 0.8600
N2 C8 1.366(5)
N2 C9 1.380(6)
C1 C2 1.533(7)
C1 H1A 0.9600
C1 H1B 0.9600
C1 H1C 0.9600
C2 C7 1.375(7)
C2 C3 1.394(7)
C3 C4 1.382(7)
C3 H3 0.9300
C4 C5 1.404(7)
C4 H4 0.9300
C5 C6 1.382(6)
C5 C8 1.458(6)
C6 C7 1.384(7)
C6 H6 0.9300
C7 H7 0.9300
C9 C14 1.393(6)
C9 C10 1.411(6)
C10 C11 1.386(7)
C11 C12 1.388(7)
C11 H11 0.9300
C12 C13 1.390(7)
C12 H12 0.9300
C13 C14 1.376(7)
C14 H14 0.9300
Br2 C27 1.906(5)
N3 C22 1.307(6)
N3 C24 1.397(6)
N3 H3A 0.8600
N4 C22 1.382(5)
N4 C23 1.392(6)
C15 C16 1.518(7)
C15 H15A 0.9600
C15 H15B 0.9600
C15 H15C 0.9600
C16 C21 1.371(8)
C16 C17 1.387(7)
C17 C18 1.384(7)
C17 H17 0.9300
C18 C19 1.381(7)
C18 H18 0.9300
C19 C20 1.391(6)
C19 C22 1.480(7)
C20 C21 1.370(8)
C20 H20 0.9300
C21 H21 0.9300
C23 C28 1.379(6)
C23 C24 1.398(6)
C24 C25 1.381(7)
C25 C26 1.381(7)
C25 H25 0.9300
C26 C27 1.386(7)
C26 H26 0.9300
C27 C28 1.371(7)
C28 H28 0.9300

loop_
_geom_torsion_atom_site_label_1
_geom_torsion_atom_site_label_2
_geom_torsion_atom_site_label_3
_geom_torsion_atom_site_label_4
_geom_torsion
C7 C2 C3 C4 1.7(8)
C1 C2 C3 C4 178.9(5)
C2 C3 C4 C5 -2.0(8)
C3 C4 C5 C6 1.2(7)
C3 C4 C5 C8 -178.5(5)
C4 C5 C6 C7 -0.2(7)
C8 C5 C6 C7 179.5(4)
C3 C2 C7 C6 -0.7(8)
C1 C2 C7 C6 -177.8(5)
C5 C6 C7 C2 -0.1(8)
C10 N1 C8 N2 -1.3(5)
C10 N1 C8 C5 -176.8(4)
C9 N2 C8 N1 0.8(5)
C9 N2 C8 C5 176.4(4)
C6 C5 C8 N1 -29.4(7)
C4 C5 C8 N1 150.3(5)
C6 C5 C8 N2 155.5(4)
C4 C5 C8 N2 -24.8(7)
C8 N2 C9 C14 -176.5(5)
C8 N2 C9 C10 0.0(5)
C8 N1 C10 C11 179.2(5)
C8 N1 C10 C9 1.3(5)
N2 C9 C10 N1 -0.8(5)
C14 C9 C10 N1 176.2(4)
N2 C9 C10 C11 -179.0(4)
C14 C9 C10 C11 -2.0(7)
N1 C10 C11 C12 -175.7(5)
C9 C10 C11 C12 2.0(7)
C10 C11 C12 C13 -0.5(8)
C11 C12 C13 C14 -1.1(8)
C11 C12 C13 Br1 178.8(4)
C12 C13 C14 C9 1.1(7)
Br1 C13 C14 C9 -178.8(3)
N2 C9 C14 C13 176.5(5)
C10 C9 C14 C13 0.4(7)
C21 C16 C17 C18 -2.5(8)
C15 C16 C17 C18 -178.4(5)
C16 C17 C18 C19 2.7(8)
C17 C18 C19 C20 -1.0(7)
C17 C18 C19 C22 176.5(4)
C18 C19 C20 C21 -0.9(7)
C22 C19 C20 C21 -178.4(4)
C19 C20 C21 C16 1.1(8)
C17 C16 C21 C20 0.5(8)
C15 C16 C21 C20 176.4(5)
C24 N3 C22 N4 0.7(5)
C24 N3 C22 C19 178.9(4)
C23 N4 C22 N3 -0.4(5)
C23 N4 C22 C19 -178.7(4)
C18 C19 C22 N3 -148.1(5)
C20 C19 C22 N3 29.4(7)
C18 C19 C22 N4 30.0(6)
C20 C19 C22 N4 -152.6(4)
C22 N4 C23 C28 177.2(5)
C22 N4 C23 C24 0.0(5)
C22 N3 C24 C25 -178.7(5)
C22 N3 C24 C23 -0.7(5)
C28 C23 C24 C25 1.0(7)
N4 C23 C24 C25 178.6(4)
C28 C23 C24 N3 -177.1(4)
N4 C23 C24 N3 0.5(5)
N3 C24 C25 C26 176.5(5)
C23 C24 C25 C26 -1.3(8)
C24 C25 C26 C27 0.2(8)
C25 C26 C27 C28 1.3(8)
C25 C26 C27 Br2 -178.9(4)
C26 C27 C28 C23 -1.5(7)
Br2 C27 C28 C23 178.7(3)
N4 C23 C28 C27 -176.6(5)
C24 C23 C28 C27 0.3(7)
